data_7050955
loop_
_publ_author_name
'Cheng, Ya-Jun'
'Wang, Zhe-Ming'
'Liao, Chun-Sheng'
'Yan, Chun-Hua'

_publ_section_title
;
 Novel sheet-like supramolecular architectures constructed from
 infinite hydrogen-bonded, protonated adenine???water???halide and
 polyiodide ribbons
;
_journal_issue 10
_journal_name_full 'New Journal of Chemistry'
_journal_page_first 1360
_journal_paper_doi 10.1039/b204805a
_journal_volume 26
_journal_year 2002
_chemical_formula_sum 'C5 H9 Br I5 N5 O'
_chemical_formula_weight 869.58
_chemical_name_systematic
; 
? 
;
_space_group_IT_number 2
_symmetry_cell_setting triclinic
_symmetry_space_group_name_Hall '-P 1'
_symmetry_space_group_name_H-M 'P -1'
_atom_sites_solution_hydrogens geom
_atom_sites_solution_primary direct
_atom_sites_solution_secondary difmap
_audit_creation_method SHELXL-97
_cell_angle_alpha 102.676(2)
_cell_angle_beta 92.067(2)
_cell_angle_gamma 101.7656(16)
_cell_formula_units_Z 2
_cell_length_a 8.4401(3)
_cell_length_b 10.5059(4)
_cell_length_c 10.6470(3)
_cell_measurement_reflns_used 17224
_cell_measurement_temperature 293(2)
_cell_measurement_theta_max 27.87
_cell_measurement_theta_min 3.53
_cell_volume 898.48(5)
_computing_cell_refinement 'HKL Scalepack (Otwinowski & Minor, 1997)'
_computing_data_collection 'KappaCCD (Nonius B. V., 1998)'
_computing_data_reduction 'HKL Denzo (Otwinowski & Minor, 1997) & maXus (Mackay et al., 1998)'
_computing_molecular_graphics 'Bruker SHELXTL V5.1 (Sheldrick, 1998)'
_computing_publication_material 'SHELXL-97 (Sheldrick, 1997)'
_computing_structure_refinement 'SHELXL-97 (Sheldrick, 1997)'
_computing_structure_solution 'SHELXS-97 (Sheldrick, 1997)'
_diffrn_ambient_temperature 293(2)
_diffrn_detector_area_resol_mean 0.76
_diffrn_measured_fraction_theta_full 0.990
_diffrn_measured_fraction_theta_max 0.990
_diffrn_measurement_device_type 'NONIUS KappaCCD Diffractometer'
_diffrn_measurement_method CCD
_diffrn_radiation_monochromator graphite
_diffrn_radiation_source 'fine-focus sealed tube'
_diffrn_radiation_type MoK\a
_diffrn_radiation_wavelength 0.71073
_diffrn_reflns_av_R_equivalents 0.0494
_diffrn_reflns_av_sigmaI/netI 0.0387
_diffrn_reflns_limit_h_max 11
_diffrn_reflns_limit_h_min -11
_diffrn_reflns_limit_k_max 13
_diffrn_reflns_limit_k_min -13
_diffrn_reflns_limit_l_max 13
_diffrn_reflns_limit_l_min -12
_diffrn_reflns_number 17224
_diffrn_reflns_theta_full 27.87
_diffrn_reflns_theta_max 27.87
_diffrn_reflns_theta_min 3.53
_diffrn_standards_decay_% 0
_exptl_absorpt_coefficient_mu 10.872
_exptl_absorpt_correction_T_max 0.190
_exptl_absorpt_correction_T_min 0.124
_exptl_absorpt_correction_type empirical
_exptl_absorpt_process_details '(Blessing, 1995, 1997)'
_exptl_crystal_colour 'red brown'
_exptl_crystal_density_diffrn 3.214
_exptl_crystal_density_method 'not measured'
_exptl_crystal_description block
_exptl_crystal_F_000 764
_exptl_crystal_size_max 0.20
_exptl_crystal_size_mid 0.19
_exptl_crystal_size_min 0.17
_refine_diff_density_max 1.224
_refine_diff_density_min -1.281
_refine_diff_density_rms 0.202
_refine_ls_extinction_coef 0.0065(4)
_refine_ls_extinction_expression Fc^*^=kFc[1+0.001xFc^2^\l^3^/sin(2\q)]^-1/4^
_refine_ls_extinction_method SHELXL
_refine_ls_goodness_of_fit_ref 1.045
_refine_ls_hydrogen_treatment mixed
_refine_ls_matrix_type full
_refine_ls_number_parameters 162
_refine_ls_number_reflns 4245
_refine_ls_number_restraints 3
_refine_ls_restrained_S_all 1.045
_refine_ls_R_factor_all 0.0608
_refine_ls_R_factor_gt 0.0396
_refine_ls_shift/su_max 0.001
_refine_ls_shift/su_mean 0.000
_refine_ls_structure_factor_coef Fsqd
_refine_ls_weighting_details 'calc w=1/[\s^2^(Fo^2^)+(0.0562P)^2^+0.3249P] where P=(Fo^2^+2Fc^2^)/3'
_refine_ls_weighting_scheme calc
_refine_ls_wR_factor_gt 0.0938
_refine_ls_wR_factor_ref 0.1036
_reflns_number_gt 3104
_reflns_number_total 4245
_reflns_threshold_expression >2sigma(I)
_cod_data_source_file b204805a.txt
_cod_data_source_block 2
_cod_depositor_comments
;
The following automatic conversions were performed:
'_symmetry_cell_setting' value 'Triclinic' changed to 'triclinic'
according to '/home/saulius/struct/CIF-dictionaries/cif_core.dic'
dictionary named 'cif_core.dic' version 2.4.1 from 2010-06-29.

Automatic conversion script
Id: cif_fix_enum 1527 2010-12-29 10:47:43Z saulius 
;
_cod_original_formula_sum 'C5 H9 Br I5 N5 O '
_cod_database_code 7050955

loop_
_symmetry_equiv_pos_as_xyz
'x, y, z'
'-x, -y, -z'

loop_
_atom_site_label
_atom_site_type_symbol
_atom_site_fract_x
_atom_site_fract_y
_atom_site_fract_z
_atom_site_U_iso_or_equiv
_atom_site_adp_type
_atom_site_occupancy
_atom_site_symmetry_multiplicity
_atom_site_calc_flag
_atom_site_refinement_flags
_atom_site_disorder_assembly
_atom_site_disorder_group
I1 I 0.26259(6) 0.46243(4) 0.63736(5) 0.05918(15) Uani 1 1 d . . .
I2 I 0.37336(5) 0.24019(4) 0.47170(4) 0.05023(14) Uani 1 1 d . . .
I3 I 0.49454(5) 0.02954(5) 0.30467(4) 0.05661(15) Uani 1 1 d . . .
I4 I 0.42141(6) 0.18076(5) 0.06412(5) 0.06394(16) Uani 1 1 d . . .
I5 I 0.35079(6) 0.31616(5) -0.11756(4) 0.06135(15) Uani 1 1 d . . .
Br1 Br 0.05470(9) 0.74791(7) 0.81962(6) 0.0575(2) Uani 1 1 d . . .
N1 N 0.0824(6) 0.8320(5) 0.1241(4) 0.0445(11) Uani 1 1 d . . .
H1 H 0.0815 0.8297 0.0429 0.053 Uiso 1 1 calc R . .
C2 C 0.0291(8) 0.9292(6) 0.1996(6) 0.0516(15) Uani 1 1 d . . .
H2 H -0.0061 0.9900 0.1596 0.062 Uiso 1 1 calc R . .
N3 N 0.0205(6) 0.9493(5) 0.3251(4) 0.0427(11) Uani 1 1 d . . .
C4 C 0.0775(6) 0.8551(5) 0.3725(5) 0.0376(11) Uani 1 1 d . . .
C5 C 0.1378(6) 0.7503(5) 0.3009(5) 0.0377(11) Uani 1 1 d . . .
C6 C 0.1396(7) 0.7337(6) 0.1674(5) 0.0411(12) Uani 1 1 d . . .
N6 N 0.1873(6) 0.6400(5) 0.0857(4) 0.0521(13) Uani 1 1 d . . .
H6 H 0.1832 0.6394 0.0048 0.062 Uiso 1 1 calc R . .
H7 H 0.2229 0.5789 0.1128 0.062 Uiso 1 1 calc R . .
N7 N 0.1830(6) 0.6821(5) 0.3872(4) 0.0427(11) Uani 1 1 d . . .
H3 H 0.2236 0.6122 0.3682 0.051 Uiso 1 1 calc R . .
C8 C 0.1543(7) 0.7410(6) 0.5036(5) 0.0458(13) Uani 1 1 d . . .
H4 H 0.1761 0.7143 0.5790 0.055 Uiso 1 1 calc R . .
N9 N 0.0881(6) 0.8465(5) 0.4969(4) 0.0433(11) Uani 1 1 d . . .
H5 H 0.0580 0.8991 0.5610 0.052 Uiso 1 1 calc R . .
O1 O 0.2863(6) 0.4731(5) 0.2528(4) 0.0585(12) Uani 1 1 d D . .
H8 H 0.219(7) 0.387(4) 0.225(7) 0.088(19) Uiso 1 1 d D . .
H9 H 0.383(5) 0.466(7) 0.292(7) 0.088(19) Uiso 1 1 d D . .

loop_
_atom_site_aniso_label
_atom_site_aniso_U_11
_atom_site_aniso_U_22
_atom_site_aniso_U_33
_atom_site_aniso_U_23
_atom_site_aniso_U_13
_atom_site_aniso_U_12
I1 0.0641(3) 0.0486(3) 0.0708(3) 0.0203(2) 0.0066(2) 0.0185(2)
I2 0.0477(3) 0.0514(3) 0.0546(3) 0.02156(19) 0.00096(17) 0.00827(19)
I3 0.0573(3) 0.0556(3) 0.0572(3) 0.01133(19) 0.00712(18) 0.0145(2)
I4 0.0692(3) 0.0615(3) 0.0614(3) 0.0037(2) 0.0126(2) 0.0249(2)
I5 0.0576(3) 0.0616(3) 0.0609(3) 0.0065(2) 0.00707(19) 0.0119(2)
Br1 0.0726(5) 0.0685(5) 0.0357(3) 0.0115(3) 0.0098(3) 0.0248(4)
N1 0.061(3) 0.047(3) 0.030(2) 0.0082(19) 0.0054(19) 0.022(2)
C2 0.063(4) 0.047(4) 0.048(3) 0.015(3) 0.001(3) 0.018(3)
N3 0.054(3) 0.039(3) 0.036(2) 0.0060(19) 0.0012(19) 0.015(2)
C4 0.035(3) 0.039(3) 0.037(3) 0.004(2) 0.004(2) 0.011(2)
C5 0.040(3) 0.038(3) 0.034(3) 0.007(2) 0.007(2) 0.007(2)
C6 0.041(3) 0.038(3) 0.040(3) 0.003(2) 0.002(2) 0.006(2)
N6 0.069(3) 0.055(3) 0.038(3) 0.008(2) 0.015(2) 0.030(3)
N7 0.046(3) 0.039(3) 0.046(3) 0.008(2) 0.004(2) 0.019(2)
C8 0.056(4) 0.051(4) 0.035(3) 0.014(2) 0.006(2) 0.019(3)
N9 0.055(3) 0.039(3) 0.037(2) 0.0054(19) 0.0054(19) 0.019(2)
O1 0.074(3) 0.046(3) 0.058(3) 0.005(2) 0.010(2) 0.028(2)

loop_
_atom_type_symbol
_atom_type_description
_atom_type_scat_dispersion_real
_atom_type_scat_dispersion_imag
_atom_type_scat_source
C C 0.0033 0.0016 'International Tables Vol C Tables 4.2.6.8 and 6.1.1.4'
H H 0.0000 0.0000 'International Tables Vol C Tables 4.2.6.8 and 6.1.1.4'
N N 0.0061 0.0033 'International Tables Vol C Tables 4.2.6.8 and 6.1.1.4'
O O 0.0106 0.0060 'International Tables Vol C Tables 4.2.6.8 and 6.1.1.4'
Br Br -0.2901 2.4595 'International Tables Vol C Tables 4.2.6.8 and 6.1.1.4'
I I -0.4742 1.8119 'International Tables Vol C Tables 4.2.6.8 and 6.1.1.4'

loop_
_geom_angle_atom_site_label_1
_geom_angle_atom_site_label_2
_geom_angle_atom_site_label_3
_geom_angle
_geom_angle_site_symmetry_1
_geom_angle_site_symmetry_3
_geom_angle_publ_flag
I3 I2 I1 177.366(18) . . ?
C2 N1 C6 124.2(5) . . ?
C2 N1 H1 117.9 . . ?
C6 N1 H1 117.9 . . ?
N3 C2 N1 127.0(6) . . ?
N3 C2 H2 116.5 . . ?
N1 C2 H2 116.5 . . ?
C2 N3 C4 110.9(5) . . ?
N9 C4 N3 126.7(5) . . ?
N9 C4 C5 107.1(5) . . ?
N3 C4 C5 126.2(5) . . ?
N7 C5 C4 106.4(4) . . ?
N7 C5 C6 134.0(5) . . ?
C4 C5 C6 119.6(5) . . ?
N6 C6 N1 120.1(5) . . ?
N6 C6 C5 127.8(5) . . ?
N1 C6 C5 112.2(5) . . ?
C6 N6 H6 120.0 . . ?
C6 N6 H7 120.0 . . ?
H6 N6 H7 120.0 . . ?
C8 N7 C5 108.8(5) . . ?
C8 N7 H3 125.6 . . ?
C5 N7 H3 125.6 . . ?
N7 C8 N9 109.4(5) . . ?
N7 C8 H4 125.3 . . ?
N9 C8 H4 125.3 . . ?
C4 N9 C8 108.2(5) . . ?
C4 N9 H5 125.9 . . ?
C8 N9 H5 125.9 . . ?
H8 O1 H9 109(3) . . ?
I5 I1 I2 84.15(1) 1_556 . ?
I2 I3 I4 85.52(1) . . ?
I3 I4 I5 175.57(2) . . ?
I4 I5 I1 175.45(2) . 1_554 ?
Br1 I1 I2 171.03(2) . . ?
I1 I2 I1 87.02(1) . 2_666 ?
I3 I2 I1 90.35(1) . 2_666 ?
I1 I2 I4 126.53(1) . . ?
I3 I2 I4 52.07(1) . . ?
I2 I4 I5 133.19(2) . . ?
I1 I2 I5 52.87(1) . 1_556 ?
I3 I2 I5 128.37(2) . 1_556 ?
I2 I3 I4 151.72(2) . 2_655 ?
I2 I3 I5 169.11(2) . 2_655 ?
I5 I4 I4 118.22(2) . 2_655 ?

loop_
_geom_bond_atom_site_label_1
_geom_bond_atom_site_label_2
_geom_bond_distance
_geom_bond_site_symmetry_2
_geom_bond_publ_flag
I1 I2 2.9391(6) . ?
I2 I3 2.9040(6) . ?
I4 I5 2.7551(8) . ?
N1 C2 1.321(8) . ?
N1 C6 1.382(7) . ?
N1 H1 0.8600 . ?
C2 N3 1.313(7) . ?
C2 H2 0.9300 . ?
N3 C4 1.364(7) . ?
C4 N9 1.349(7) . ?
C4 C5 1.392(8) . ?
C5 N7 1.371(7) . ?
C5 C6 1.394(7) . ?
C6 N6 1.303(7) . ?
N6 H6 0.8600 . ?
N6 H7 0.8600 . ?
N7 C8 1.313(7) . ?
N7 H3 0.8600 . ?
C8 N9 1.353(7) . ?
C8 H4 0.9300 . ?
N9 H5 0.8600 . ?
O1 H8 0.94(2) . ?
O1 H9 0.93(2) . ?
I3 I4 3.3964(7) . ?
I5 I1 3.4366(6) 1_554 ?
I2 I4 4.2927(6) . ?
I2 I5 4.2881(6) 1_556 ?
I3 I4 4.2232(7) 2_655 ?
I3 I5 4.2201(7) 2_655 ?
I4 I4 4.2378(10) 2_655 ?
I2 I1 4.2994(6) 2_666 ?
Br1 I1 3.9594(8) . ?

loop_
_geom_hbond_atom_site_label_D
_geom_hbond_atom_site_label_H
_geom_hbond_atom_site_label_A
_geom_hbond_distance_DH
_geom_hbond_distance_HA
_geom_hbond_distance_DA
_geom_hbond_angle_DHA
_geom_hbond_site_symmetry_A
N9 H5 N3 0.86 2.02 2.859(6) 164.4 2_576
N7 H3 O1 0.86 1.87 2.668(6) 153.5 .
N1 H1 Br1 0.86 2.33 3.154(4) 160.9 1_554
N6 H6 Br1 0.86 2.77 3.502(5) 143.3 1_554
N6 H7 O1 0.86 2.16 2.966(7) 156.4 .
O1 H8 Br1 0.94(2) 2.42(4) 3.255(5) 147(6) 2_566
O1 H9 I1 0.93(2) 2.96(3) 3.822(5) 155(6) 2_666
O1 H8 I4 0.94(2) 3.26(7) 3.695(4) 111(5) .
O1 H9 I2 0.93(2) 3.35(6) 3.883(5) 119(5) .
C8 H4 Br1 0.93 2.77 3.486(6) 134.4 .
C2 H2 Br1 0.93 2.83 3.650(6) 147.9 2_576
C8 H4 I1 0.93 3.07 3.775(6) 134.4 .
